data_4072794
loop_
_publ_author_name
'Acosta-Ram\'irez, Alberto'
'Flores-Gaspar, Areli'
'Mu\~noz-Hern\'andez, Miguel'
'Ar\'evalo, Alma'
'Jones, William D.'
'Garc\'ia, Juventino J.'

_publ_section_title
;
 Nickel Complexes Involved in the Isomerization of
 2-Methyl-3-butenenitrile
;
_journal_issue 7
_journal_name_full Organometallics
_journal_page_first 1712
_journal_paper_doi 10.1021/om061037g
_journal_volume 26
_journal_year 2007
_chemical_formula_sum 'C28 H48 N2 Ni P2'
_chemical_formula_weight 533.33
_chemical_name_common JAA25-3
_space_group_IT_number 1
_symmetry_cell_setting triclinic
_symmetry_space_group_name_Hall 'P 1'
_symmetry_space_group_name_H-M 'P 1'
_atom_sites_solution_hydrogens geom
_atom_sites_solution_primary direct
_atom_sites_solution_secondary difmap
_audit_creation_method SHELXL-97
_cell_angle_alpha 93.263(4)
_cell_angle_beta 108.721(4)
_cell_angle_gamma 101.016(4)
_cell_formula_units_Z 1
_cell_length_a 7.4217(18)
_cell_length_b 9.326(2)
_cell_length_c 10.718(3)
_cell_measurement_temperature 100(2)
_cell_volume 684.0(3)
_computing_cell_refinement 'Bruker SMART'
_computing_data_collection 'Bruker SMART'
_computing_data_reduction 'Bruker SHELXTL'
_computing_molecular_graphics 'Bruker SHELXTL'
_computing_publication_material 'Bruker SHELXTL'
_computing_structure_refinement 'SHELXL-97 (Sheldrick, 1997)'
_computing_structure_solution 'SHELXS-97 (Sheldrick, 1990)'
_diffrn_ambient_temperature 100(2)
_diffrn_measured_fraction_theta_full 0.831
_diffrn_measured_fraction_theta_max 0.831
_diffrn_measurement_device_type 'CCD area detector'
_diffrn_measurement_method 'phi and omega scans'
_diffrn_radiation_monochromator graphite
_diffrn_radiation_source 'fine-focus sealed tube'
_diffrn_radiation_type MoK\a
_diffrn_radiation_wavelength 0.71073
_diffrn_reflns_av_R_equivalents 0.0220
_diffrn_reflns_av_sigmaI/netI 0.0604
_diffrn_reflns_limit_h_max 9
_diffrn_reflns_limit_h_min -9
_diffrn_reflns_limit_k_max 12
_diffrn_reflns_limit_k_min -12
_diffrn_reflns_limit_l_max 13
_diffrn_reflns_limit_l_min -12
_diffrn_reflns_number 4747
_diffrn_reflns_theta_full 28.28
_diffrn_reflns_theta_max 28.28
_diffrn_reflns_theta_min 2.02
_exptl_absorpt_coefficient_mu 0.845
_exptl_absorpt_correction_type none
_exptl_crystal_colour yellow
_exptl_crystal_density_diffrn 1.295
_exptl_crystal_density_method 'not measured'
_exptl_crystal_description plate
_exptl_crystal_F_000 288
_exptl_crystal_size_max 0.14
_exptl_crystal_size_mid 0.11
_exptl_crystal_size_min 0.09
_refine_diff_density_max 0.847
_refine_diff_density_min -0.548
_refine_diff_density_rms 0.081
_refine_ls_abs_structure_details 'Flack H D (1983), Acta Cryst. A39, 876-881'
_refine_ls_abs_structure_Flack 0.022(12)
_refine_ls_extinction_method none
_refine_ls_goodness_of_fit_ref 1.062
_refine_ls_hydrogen_treatment constr
_refine_ls_matrix_type full
_refine_ls_number_parameters 298
_refine_ls_number_reflns 4180
_refine_ls_number_restraints 3
_refine_ls_restrained_S_all 1.062
_refine_ls_R_factor_all 0.0353
_refine_ls_R_factor_gt 0.0346
_refine_ls_shift/su_max 0.000
_refine_ls_shift/su_mean 0.000
_refine_ls_structure_factor_coef Fsqd
_refine_ls_weighting_details 'calc w=1/[\s^2^(Fo^2^)+(0.0295P)^2^+0.0000P] where P=(Fo^2^+2Fc^2^)/3'
_refine_ls_weighting_scheme calc
_refine_ls_wR_factor_gt 0.0833
_refine_ls_wR_factor_ref 0.0837
_reflns_number_gt 4111
_reflns_number_total 4180
_reflns_threshold_expression >2sigma(I)
_cod_data_source_file om061037gsi20061110_123851.cif
_cod_data_source_block juvenm
_cod_depositor_comments
;
The following automatic conversions were performed:

'_symmetry_cell_setting' value 'Triclinic' changed to 'triclinic'
according to /home/saulius/struct/CIF-dictionaries/cif_core.dic
dictionary named 'cif_core.dic' version 2.4.1 from 2010-06-29.

Automatic conversion script
Id: cif_fix_values 1715 2011-07-08 13:25:40Z adriana 
;
_cod_original_cell_volume 684.1(3)
_cod_original_sg_symbol_H-M P1
_cod_database_code 4072794

loop_
_symmetry_equiv_pos_as_xyz
'x, y, z'

loop_
_atom_site_label
_atom_site_type_symbol
_atom_site_fract_x
_atom_site_fract_y
_atom_site_fract_z
_atom_site_U_iso_or_equiv
_atom_site_adp_type
_atom_site_occupancy
_atom_site_symmetry_multiplicity
_atom_site_calc_flag
_atom_site_refinement_flags
Ni1 Ni 0.54553(4) 0.43804(4) 0.57250(4) 0.01218(11) Uani 1 1 d .
P1 P 0.34096(12) 0.56278(10) 0.46404(9) 0.0118(2) Uani 1 1 d .
P2 P 0.41263(12) 0.43789(10) 0.72527(9) 0.0124(2) Uani 1 1 d .
C7 C 0.4379(5) 0.7310(4) 0.4046(3) 0.0138(7) Uani 1 1 d .
H7 H 0.4938 0.7002 0.3389 0.017 Uiso 1 1 calc R
C1 C 0.1541(4) 0.4526(3) 0.3143(3) 0.0122(7) Uani 1 1 d .
H1 H 0.0450 0.5023 0.2894 0.015 Uiso 1 1 calc R
C21 C 0.5926(5) 0.5573(4) 0.8718(3) 0.0133(7) Uani 1 1 d .
H21 H 0.6875 0.4991 0.9129 0.016 Uiso 1 1 calc R
C15 C 0.3244(5) 0.2664(4) 0.7855(3) 0.0142(7) Uani 1 1 d .
H15 H 0.2207 0.2835 0.8186 0.017 Uiso 1 1 calc R
C5 C 0.0615(5) 0.3575(4) 0.0735(4) 0.0178(8) Uani 1 1 d .
H5A H -0.0426 0.4104 0.0481 0.021 Uiso 1 1 calc R
H5B H 0.1104 0.3496 0.0002 0.021 Uiso 1 1 calc R
C22 C 0.7081(5) 0.6928(4) 0.8363(4) 0.0170(7) Uani 1 1 d .
H22A H 0.6217 0.7565 0.7973 0.020 Uiso 1 1 calc R
H22B H 0.7638 0.6626 0.7714 0.020 Uiso 1 1 calc R
C23 C 0.8719(5) 0.7772(4) 0.9611(4) 0.0208(8) Uani 1 1 d .
H23A H 0.9660 0.7172 0.9942 0.025 Uiso 1 1 calc R
H23B H 0.9386 0.8666 0.9384 0.025 Uiso 1 1 calc R
C25 C 0.6749(5) 0.6827(4) 1.1018(4) 0.0223(8) Uani 1 1 d .
H25A H 0.6210 0.7125 1.1679 0.027 Uiso 1 1 calc R
H25B H 0.7602 0.6177 1.1393 0.027 Uiso 1 1 calc R
C4 C -0.0187(5) 0.2048(4) 0.0997(4) 0.0179(8) Uani 1 1 d .
H4A H 0.0818 0.1483 0.1162 0.022 Uiso 1 1 calc R
H4B H -0.1270 0.1549 0.0219 0.022 Uiso 1 1 calc R
C2 C 0.0746(5) 0.2987(4) 0.3419(3) 0.0156(7) Uani 1 1 d .
H2A H 0.1794 0.2465 0.3684 0.019 Uiso 1 1 calc R
H2B H 0.0242 0.3067 0.4144 0.019 Uiso 1 1 calc R
N1 N 0.7469(5) 0.4841(4) 0.3691(3) 0.0242(8) Uani 1 1 d .
C24 C 0.7909(5) 0.8165(4) 1.0686(4) 0.0204(8) Uani 1 1 d .
H24A H 0.8979 0.8645 1.1479 0.025 Uiso 1 1 calc R
H24B H 0.7082 0.8855 1.0389 0.025 Uiso 1 1 calc R
C8 C 0.2777(5) 0.8093(4) 0.3321(4) 0.0190(8) Uani 1 1 d .
H8A H 0.1756 0.7403 0.2625 0.023 Uiso 1 1 calc R
H8B H 0.2205 0.8447 0.3942 0.023 Uiso 1 1 calc R
C3 C -0.0874(5) 0.2121(4) 0.2189(4) 0.0173(8) Uani 1 1 d .
H3A H -0.1301 0.1130 0.2370 0.021 Uiso 1 1 calc R
H3B H -0.1980 0.2587 0.1983 0.021 Uiso 1 1 calc R
C9 C 0.3625(5) 0.9389(4) 0.2716(4) 0.0224(8) Uani 1 1 d .
H9A H 0.4105 0.9024 0.2046 0.027 Uiso 1 1 calc R
H9B H 0.2606 0.9892 0.2285 0.027 Uiso 1 1 calc R
C16 C 0.4776(5) 0.2196(4) 0.9004(4) 0.0184(8) Uani 1 1 d .
H16A H 0.5845 0.2030 0.8722 0.022 Uiso 1 1 calc R
H16B H 0.5294 0.2978 0.9745 0.022 Uiso 1 1 calc R
C6 C 0.2253(5) 0.4436(4) 0.1957(4) 0.0185(8) Uani 1 1 d .
H6A H 0.2699 0.5422 0.1771 0.022 Uiso 1 1 calc R
H6B H 0.3344 0.3955 0.2168 0.022 Uiso 1 1 calc R
C17 C 0.3879(5) 0.0795(4) 0.9445(4) 0.0200(8) Uani 1 1 d .
H17A H 0.4879 0.0494 1.0148 0.024 Uiso 1 1 calc R
H17B H 0.2887 0.0988 0.9799 0.024 Uiso 1 1 calc R
C11 C 0.6850(5) 0.9702(4) 0.4518(4) 0.0204(8) Uani 1 1 d .
H11A H 0.7839 1.0404 0.5221 0.024 Uiso 1 1 calc R
H11B H 0.7466 0.9361 0.3921 0.024 Uiso 1 1 calc R
C20 C 0.2311(5) 0.1415(4) 0.6701(4) 0.0179(8) Uani 1 1 d .
H20A H 0.1292 0.1711 0.6009 0.021 Uiso 1 1 calc R
H20B H 0.3288 0.1225 0.6330 0.021 Uiso 1 1 calc R
C10 C 0.5265(5) 1.0461(4) 0.3761(4) 0.0224(8) Uani 1 1 d .
H10A H 0.4756 1.0905 0.4378 0.027 Uiso 1 1 calc R
H10B H 0.5822 1.1240 0.3343 0.027 Uiso 1 1 calc R
C19 C 0.1443(5) 0.0010(4) 0.7159(4) 0.0206(8) Uani 1 1 d .
H19A H 0.0373 0.0170 0.7443 0.025 Uiso 1 1 calc R
H19B H 0.0929 -0.0777 0.6423 0.025 Uiso 1 1 calc R
C28 C 0.7150(5) 0.3260(4) 0.6689(4) 0.0139(8) Uani 1 1 d .
C26 C 0.5099(5) 0.6004(4) 0.9786(4) 0.0196(8) Uani 1 1 d .
H26A H 0.4188 0.6625 0.9447 0.023 Uiso 1 1 calc R
H26B H 0.4401 0.5126 1.0014 0.023 Uiso 1 1 calc R
C12 C 0.6024(5) 0.8393(4) 0.5121(4) 0.0184(8) Uani 1 1 d .
H12A H 0.7053 0.7897 0.5549 0.022 Uiso 1 1 calc R
H12B H 0.5532 0.8743 0.5790 0.022 Uiso 1 1 calc R
C18 C 0.2972(5) -0.0443(4) 0.8300(4) 0.0220(8) Uani 1 1 d .
H18A H 0.2371 -0.1309 0.8603 0.026 Uiso 1 1 calc R
H18B H 0.3981 -0.0695 0.7993 0.026 Uiso 1 1 calc R
C27 C 0.6692(5) 0.4619(4) 0.4456(4) 0.0159(9) Uani 1 1 d .
N2 N 0.8219(4) 0.2599(4) 0.7268(3) 0.0236(7) Uani 1 1 d .
C13 C 0.2120(5) 0.6226(4) 0.5698(3) 0.0142(7) Uani 1 1 d .
H13A H 0.2820 0.7192 0.6175 0.017 Uiso 1 1 calc R
H13B H 0.0829 0.6305 0.5149 0.017 Uiso 1 1 calc R
C14 C 0.1941(4) 0.5149(4) 0.6687(4) 0.0126(7) Uani 1 1 d .
H14A H 0.0802 0.4357 0.6274 0.015 Uiso 1 1 calc R
H14B H 0.1769 0.5650 0.7445 0.015 Uiso 1 1 calc R

loop_
_atom_site_aniso_label
_atom_site_aniso_U_11
_atom_site_aniso_U_22
_atom_site_aniso_U_33
_atom_site_aniso_U_23
_atom_site_aniso_U_13
_atom_site_aniso_U_12
Ni1 0.01450(19) 0.0164(2) 0.0072(2) 0.00353(15) 0.00503(15) 0.00400(14)
P1 0.0134(4) 0.0141(4) 0.0078(5) 0.0024(4) 0.0038(3) 0.0021(3)
P2 0.0154(4) 0.0152(4) 0.0073(5) 0.0030(4) 0.0046(3) 0.0033(3)
C7 0.0177(15) 0.0156(16) 0.0083(17) 0.0048(14) 0.0054(13) 0.0014(13)
C1 0.0160(14) 0.0120(15) 0.0077(17) 0.0011(13) 0.0039(13) 0.0016(12)
C21 0.0151(15) 0.0177(16) 0.0067(17) 0.0026(14) 0.0031(13) 0.0031(13)
C15 0.0167(15) 0.0155(17) 0.0106(18) 0.0037(14) 0.0052(13) 0.0023(13)
C5 0.0197(16) 0.0223(18) 0.0104(18) 0.0017(15) 0.0050(14) 0.0026(14)
C22 0.0222(16) 0.0169(17) 0.0104(18) 0.0023(14) 0.0052(14) 0.0011(13)
C23 0.0204(17) 0.025(2) 0.014(2) 0.0030(16) 0.0053(15) 0.0002(14)
C25 0.0300(19) 0.0240(19) 0.0116(19) -0.0001(16) 0.0061(15) 0.0050(15)
C4 0.0222(17) 0.0199(18) 0.0109(19) 0.0008(15) 0.0051(14) 0.0041(14)
C2 0.0208(16) 0.0180(17) 0.0078(17) 0.0033(14) 0.0051(13) 0.0030(13)
N1 0.0227(16) 0.037(2) 0.0198(19) 0.0115(16) 0.0125(15) 0.0122(14)
C24 0.0234(17) 0.0204(18) 0.0133(19) -0.0011(15) 0.0019(15) 0.0036(14)
C8 0.0185(16) 0.0189(17) 0.0176(19) 0.0076(15) 0.0038(14) 0.0021(13)
C3 0.0201(16) 0.0138(16) 0.0153(19) 0.0007(14) 0.0059(14) -0.0023(13)
C9 0.0277(19) 0.0221(19) 0.019(2) 0.0129(16) 0.0065(16) 0.0080(15)
C16 0.0221(16) 0.0212(18) 0.0112(19) 0.0056(15) 0.0048(14) 0.0032(14)
C6 0.0223(17) 0.0221(18) 0.0112(18) 0.0015(15) 0.0077(14) 0.0017(14)
C17 0.0228(17) 0.0241(19) 0.017(2) 0.0105(16) 0.0085(15) 0.0091(15)
C11 0.0220(17) 0.0169(17) 0.019(2) 0.0048(15) 0.0057(15) -0.0010(14)
C20 0.0196(16) 0.0174(17) 0.0152(19) 0.0033(14) 0.0053(14) 0.0012(13)
C10 0.0294(19) 0.0179(17) 0.022(2) 0.0083(16) 0.0117(16) 0.0029(14)
C19 0.0232(17) 0.0159(17) 0.020(2) 0.0035(15) 0.0044(15) 0.0018(14)
C28 0.0112(15) 0.0205(18) 0.0126(19) 0.0008(16) 0.0079(14) 0.0028(13)
C26 0.0263(18) 0.0218(18) 0.0109(18) 0.0015(15) 0.0087(15) 0.0018(14)
C12 0.0214(16) 0.0197(17) 0.0112(18) 0.0031(14) 0.0039(14) 0.0000(13)
C18 0.0273(18) 0.0187(18) 0.022(2) 0.0107(16) 0.0087(16) 0.0061(15)
C27 0.0143(16) 0.0166(18) 0.015(2) 0.0028(16) 0.0025(15) 0.0041(13)
N2 0.0214(15) 0.0317(18) 0.0227(19) 0.0070(15) 0.0122(14) 0.0081(14)
C13 0.0132(15) 0.0193(17) 0.0114(18) 0.0006(14) 0.0051(13) 0.0053(13)
C14 0.0119(15) 0.0166(17) 0.0116(18) 0.0021(14) 0.0064(13) 0.0042(12)

loop_
_atom_type_symbol
_atom_type_description
_atom_type_scat_dispersion_real
_atom_type_scat_dispersion_imag
_atom_type_scat_source
C C 0.0033 0.0016 'International Tables Vol C Tables 4.2.6.8 and 6.1.1.4'
H H 0.0000 0.0000 'International Tables Vol C Tables 4.2.6.8 and 6.1.1.4'
N N 0.0061 0.0033 'International Tables Vol C Tables 4.2.6.8 and 6.1.1.4'
P P 0.1023 0.0942 'International Tables Vol C Tables 4.2.6.8 and 6.1.1.4'
Ni Ni 0.3393 1.1124 'International Tables Vol C Tables 4.2.6.8 and 6.1.1.4'

loop_
_geom_angle_atom_site_label_1
_geom_angle_atom_site_label_2
_geom_angle_atom_site_label_3
_geom_angle
C27 Ni1 C28 93.30(16)
C27 Ni1 P2 173.37(12)
C28 Ni1 P2 89.72(12)
C27 Ni1 P1 88.72(11)
C28 Ni1 P1 177.71(13)
P2 Ni1 P1 88.38(4)
C13 P1 C7 104.95(17)
C13 P1 C1 106.87(15)
C7 P1 C1 104.35(16)
C13 P1 Ni1 109.37(12)
C7 P1 Ni1 118.10(11)
C1 P1 Ni1 112.42(10)
C14 P2 C21 109.09(15)
C14 P2 C15 102.92(16)
C21 P2 C15 106.11(16)
C14 P2 Ni1 109.60(13)
C21 P2 Ni1 106.86(12)
C15 P2 Ni1 121.78(11)
C12 C7 C8 110.2(3)
C12 C7 P1 114.0(2)
C8 C7 P1 112.4(2)
C2 C1 C6 110.7(3)
C2 C1 P1 111.6(2)
C6 C1 P1 113.0(2)
C22 C21 C26 111.0(3)
C22 C21 P2 112.9(2)
C26 C21 P2 114.4(2)
C20 C15 C16 110.8(3)
C20 C15 P2 110.2(3)
C16 C15 P2 115.0(2)
C4 C5 C6 111.4(3)
C21 C22 C23 110.2(3)
C24 C23 C22 111.0(3)
C24 C25 C26 111.0(3)
C5 C4 C3 111.0(3)
C3 C2 C1 110.8(3)
C25 C24 C23 111.8(3)
C9 C8 C7 110.3(3)
C4 C3 C2 111.4(3)
C10 C9 C8 111.2(3)
C17 C16 C15 110.5(3)
C5 C6 C1 110.4(3)
C18 C17 C16 111.4(3)
C10 C11 C12 111.6(3)
C19 C20 C15 111.1(3)
C9 C10 C11 111.3(3)
C18 C19 C20 111.1(3)
N2 C28 Ni1 178.3(4)
C25 C26 C21 109.9(3)
C7 C12 C11 110.5(3)
C17 C18 C19 110.8(3)
N1 C27 Ni1 176.5(4)
C14 C13 P1 111.2(2)
C13 C14 P2 110.8(2)

loop_
_geom_bond_atom_site_label_1
_geom_bond_atom_site_label_2
_geom_bond_distance
Ni1 C27 1.871(4)
Ni1 C28 1.879(4)
Ni1 P2 2.1657(11)
Ni1 P1 2.1693(10)
P1 C13 1.827(3)
P1 C7 1.834(4)
P1 C1 1.842(3)
P2 C14 1.837(3)
P2 C21 1.838(3)
P2 C15 1.842(4)
C7 C12 1.527(4)
C7 C8 1.534(4)
C1 C2 1.527(5)
C1 C6 1.529(5)
C21 C22 1.525(5)
C21 C26 1.530(5)
C15 C20 1.531(5)
C15 C16 1.533(4)
C5 C4 1.513(5)
C5 C6 1.524(5)
C22 C23 1.535(5)
C23 C24 1.518(5)
C25 C24 1.504(5)
C25 C26 1.523(5)
C4 C3 1.523(5)
C2 C3 1.525(4)
N1 C27 1.151(5)
C8 C9 1.529(5)
C9 C10 1.506(5)
C16 C17 1.522(5)
C17 C18 1.518(5)
C11 C10 1.521(5)
C11 C12 1.530(5)
C20 C19 1.525(5)
C19 C18 1.521(5)
C28 N2 1.144(4)
C13 C14 1.520(5)

loop_
_geom_torsion_atom_site_label_1
_geom_torsion_atom_site_label_2
_geom_torsion_atom_site_label_3
_geom_torsion_atom_site_label_4
_geom_torsion
C27 Ni1 P1 C13 -164.14(17)
C28 Ni1 P1 C13 44(3)
P2 Ni1 P1 C13 9.89(13)
C27 Ni1 P1 C7 -44.30(17)
C28 Ni1 P1 C7 164(3)
P2 Ni1 P1 C7 129.73(13)
C27 Ni1 P1 C1 77.31(18)
C28 Ni1 P1 C1 -75(3)
P2 Ni1 P1 C1 -108.66(13)
C27 Ni1 P2 C14 71.8(10)
C28 Ni1 P2 C14 -171.07(16)
P1 Ni1 P2 C14 7.66(12)
C27 Ni1 P2 C21 -46.3(10)
C28 Ni1 P2 C21 70.85(16)
P1 Ni1 P2 C21 -110.42(11)
C27 Ni1 P2 C15 -168.2(10)
C28 Ni1 P2 C15 -51.08(17)
P1 Ni1 P2 C15 127.64(12)
C13 P1 C7 C12 69.6(3)
C1 P1 C7 C12 -178.1(2)
Ni1 P1 C7 C12 -52.5(3)
C13 P1 C7 C8 -56.8(3)
C1 P1 C7 C8 55.5(3)
Ni1 P1 C7 C8 -178.9(2)
C13 P1 C1 C2 -76.3(3)
C7 P1 C1 C2 172.8(2)
Ni1 P1 C1 C2 43.7(2)
C13 P1 C1 C6 158.2(2)
C7 P1 C1 C6 47.3(3)
Ni1 P1 C1 C6 -81.8(2)
C14 P2 C21 C22 -80.4(3)
C15 P2 C21 C22 169.3(2)
Ni1 P2 C21 C22 38.0(2)
C14 P2 C21 C26 47.9(3)
C15 P2 C21 C26 -62.4(3)
Ni1 P2 C21 C26 166.3(2)
C14 P2 C15 C20 85.1(2)
C21 P2 C15 C20 -160.4(2)
Ni1 P2 C15 C20 -38.1(3)
C14 P2 C15 C16 -148.9(2)
C21 P2 C15 C16 -34.3(3)
Ni1 P2 C15 C16 87.9(3)
C26 C21 C22 C23 56.8(3)
P2 C21 C22 C23 -173.1(2)
C21 C22 C23 C24 -55.2(4)
C6 C5 C4 C3 56.0(3)
C6 C1 C2 C3 -56.3(3)
P1 C1 C2 C3 176.9(2)
C26 C25 C24 C23 -56.7(4)
C22 C23 C24 C25 55.6(4)
C12 C7 C8 C9 57.7(4)
P1 C7 C8 C9 -173.8(2)
C5 C4 C3 C2 -55.3(4)
C1 C2 C3 C4 55.6(4)
C7 C8 C9 C10 -57.3(4)
C20 C15 C16 C17 -55.8(4)
P2 C15 C16 C17 178.5(2)
C4 C5 C6 C1 -56.8(3)
C2 C1 C6 C5 56.7(3)
P1 C1 C6 C5 -177.3(2)
C15 C16 C17 C18 56.8(4)
C16 C15 C20 C19 55.6(4)
P2 C15 C20 C19 -176.1(2)
C8 C9 C10 C11 55.8(4)
C12 C11 C10 C9 -55.2(4)
C15 C20 C19 C18 -55.8(4)
C27 Ni1 C28 N2 34(12)
P2 Ni1 C28 N2 -141(12)
P1 Ni1 C28 N2 -174(9)
C24 C25 C26 C21 57.2(4)
C22 C21 C26 C25 -57.8(4)
P2 C21 C26 C25 173.0(2)
C8 C7 C12 C11 -56.9(4)
P1 C7 C12 C11 175.5(2)
C10 C11 C12 C7 55.7(4)
C16 C17 C18 C19 -57.0(4)
C20 C19 C18 C17 56.3(4)
C28 Ni1 C27 N1 -123(5)
P2 Ni1 C27 N1 -6(6)
P1 Ni1 C27 N1 58(5)
C7 P1 C13 C14 -157.1(2)
C1 P1 C13 C14 92.5(2)
Ni1 P1 C13 C14 -29.4(2)
P1 C13 C14 P2 35.7(3)
C21 P2 C14 C13 89.2(3)
C15 P2 C14 C13 -158.5(2)
Ni1 P2 C14 C13 -27.5(3)
